data_2022384
loop_
_publ_author_name
'Bargavi, Srinivasan'
'Gouthaman, Siddan'
'Sugunalakshmi, Madurai'
'Lakshmi, Srinivasakannan'

_publ_section_title
;
 Synthesis, spectroscopic investigation, crystal structure analysis,
 quantum chemical study, biological activity and molecular docking of
 three isatin derivatives
;
_journal_coeditor_code EF3014
_journal_issue 6
_journal_name_full 'Acta Crystallographica Section C'
_journal_page_first
;
;
_journal_paper_doi 10.1107/S2053229621004940
_journal_volume 77
_journal_year 2021
_chemical_formula_iupac 'C16 H17 N O3'
_chemical_formula_moiety 'C16 H17 N O3'
_chemical_formula_sum 'C16 H17 N O3'
_chemical_formula_weight 271.30
_chemical_name_systematic
;
1-Ethyl-3-hydroxy-3-(6-oxocyclohex-1-en-1-yl)indolin-2-one
;
_space_group_crystal_system monoclinic
_space_group_IT_number 14
_space_group_name_Hall '-P 2yn'
_space_group_name_H-M_alt 'P 1 21/n 1'
_atom_sites_solution_hydrogens geom
_atom_sites_solution_primary direct
_audit_creation_method SHELXL-2014/7
_cell_angle_alpha 90
_cell_angle_beta 93.897(3)
_cell_angle_gamma 90
_cell_formula_units_Z 4
_cell_length_a 8.9227(6)
_cell_length_b 12.8741(6)
_cell_length_c 12.5994(8)
_cell_measurement_reflns_used 1892
_cell_measurement_temperature 296(2)
_cell_measurement_theta_max 26.34
_cell_measurement_theta_min 2.25
_cell_volume 1443.97(15)
_computing_cell_refinement
;
APEX2 and SAINT (Bruker, 2008)
;
_computing_data_collection
;
APEX2 (Bruker, 2008)
;
_computing_data_reduction
;
SAINT and XPREP (Bruker, 2008)
;
_computing_molecular_graphics
;
ORTEP-3 (Farrugia, 2012) and PLATON (Spek, 2020)
;
_computing_publication_material
;
publCIF (Westrip, 2010)
;
_computing_structure_refinement
;
SHELXL2014 (Sheldrick, 2015b)
;
_computing_structure_solution
;
SHELXT2014 (Sheldrick, 2015a)
;
_diffrn_ambient_temperature 296(2)
_diffrn_measured_fraction_theta_full 1.000
_diffrn_measured_fraction_theta_max 1.000
_diffrn_measurement_device_type 'Bruker Kappa APEXII CCD'
_diffrn_measurement_method '\w and \f scan'
_diffrn_radiation_type MoK\a
_diffrn_radiation_wavelength 0.71073
_diffrn_reflns_av_R_equivalents 0.0363
_diffrn_reflns_av_unetI/netI 0.0280
_diffrn_reflns_limit_h_max 9
_diffrn_reflns_limit_h_min -11
_diffrn_reflns_limit_k_max 15
_diffrn_reflns_limit_k_min -15
_diffrn_reflns_limit_l_max 15
_diffrn_reflns_limit_l_min -15
_diffrn_reflns_number 19991
_diffrn_reflns_theta_full 25.242
_diffrn_reflns_theta_max 25.995
_diffrn_reflns_theta_min 2.264
_exptl_absorpt_coefficient_mu 0.086
_exptl_absorpt_correction_T_max 0.7462
_exptl_absorpt_correction_T_min 0.7156
_exptl_absorpt_correction_type multi-scan
_exptl_absorpt_process_details
;
(SADABS; Bruker, 2008)
;
_exptl_crystal_colour colourless
_exptl_crystal_density_diffrn 1.248
_exptl_crystal_description block
_exptl_crystal_F_000 576
_exptl_crystal_size_max 0.350
_exptl_crystal_size_mid 0.300
_exptl_crystal_size_min 0.250
_refine_diff_density_max 0.158
_refine_diff_density_min -0.153
_refine_ls_extinction_method none
_refine_ls_goodness_of_fit_ref 1.016
_refine_ls_hydrogen_treatment constr
_refine_ls_matrix_type full
_refine_ls_number_parameters 210
_refine_ls_number_reflns 2837
_refine_ls_number_restraints 77
_refine_ls_restrained_S_all 1.011
_refine_ls_R_factor_all 0.0775
_refine_ls_R_factor_gt 0.0445
_refine_ls_shift/su_max 0.000
_refine_ls_shift/su_mean 0.000
_refine_ls_structure_factor_coef Fsqd
_refine_ls_weighting_details 'w=1/[\s^2^(Fo^2^)+(0.0455P)^2^+0.4767P] where P=(Fo^2^+2Fc^2^)/3'
_refine_ls_weighting_scheme calc
_refine_ls_wR_factor_gt 0.0981
_refine_ls_wR_factor_ref 0.1175
_reflns_number_gt 1892
_reflns_number_total 2837
_reflns_threshold_expression 'I > 2\s(I)'
_cod_data_source_file ef3014sup1.cif
_cod_data_source_block II_shelx
_cod_original_sg_symbol_H-M 'P 21/n'
_cod_database_code 2022384
_shelx_space_group_comment
;
The symmetry employed for this shelxl refinement is uniquely defined
by the following loop, which should always be used as a source of
symmetry information in preference to the above space-group names.
They are only intended as comments.
;

loop_
_space_group_symop_operation_xyz
'x, y, z'
'-x+1/2, y+1/2, -z+1/2'
'-x, -y, -z'
'x-1/2, -y-1/2, z-1/2'

loop_
_atom_site_type_symbol
_atom_site_label
_atom_site_fract_x
_atom_site_fract_y
_atom_site_fract_z
_atom_site_U_iso_or_equiv
_atom_site_adp_type
_atom_site_calc_flag
_atom_site_occupancy
_atom_site_disorder_assembly
_atom_site_disorder_group
C C1 0.7567(2) 0.33711(16) 0.19077(15) 0.0503(5) Uani d 1 . .
C C2 0.9239(5) 0.3497(6) 0.2123(7) 0.083(2) Uani d 0.720(9) A 1
H H2A 0.9745 0.2880 0.1886 0.100 Uiso calc 0.720(9) A 1
H H2B 0.9474 0.3571 0.2882 0.100 Uiso calc 0.720(9) A 1
C C3 0.9802(5) 0.4439(3) 0.1552(6) 0.0914(16) Uani d 0.720(9) A 1
H H3A 0.9587 0.4363 0.0790 0.110 Uiso calc 0.720(9) A 1
H H3B 1.0881 0.4503 0.1690 0.110 Uiso calc 0.720(9) A 1
C C4 0.9024(6) 0.5410(6) 0.1944(10) 0.088(2) Uani d 0.720(9) A 1
H H4A 0.9390 0.5559 0.2671 0.105 Uiso calc 0.720(9) A 1
H H4B 0.9256 0.5999 0.1505 0.105 Uiso calc 0.720(9) A 1
C C2' 0.9248(12) 0.3438(17) 0.181(2) 0.084(4) Uani d 0.280(9) A 2
H H2'1 0.9731 0.2830 0.2128 0.101 Uiso calc 0.280(9) A 2
H H2'2 0.9448 0.3446 0.1058 0.101 Uiso calc 0.280(9) A 2
C C3' 0.9899(11) 0.4406(8) 0.2338(15) 0.086(3) Uani d 0.280(9) A 2
H H3'1 1.0962 0.4459 0.2230 0.103 Uiso calc 0.280(9) A 2
H H3'2 0.9776 0.4382 0.3097 0.103 Uiso calc 0.280(9) A 2
C C4' 0.9059(10) 0.5334(16) 0.184(2) 0.079(4) Uani d 0.280(9) A 2
H H4'1 0.9408 0.5962 0.2205 0.094 Uiso calc 0.280(9) A 2
H H4'2 0.9290 0.5394 0.1102 0.094 Uiso calc 0.280(9) A 2
C C5 0.7371(2) 0.52491(16) 0.18965(16) 0.0573(5) Uani d 1 . .
H H5 0.6767 0.5838 0.1886 0.069 Uiso calc 1 A 1
C C6 0.66896(19) 0.43340(13) 0.18680(13) 0.0389(4) Uani d 1 . .
C C7 0.49995(19) 0.42239(12) 0.17933(13) 0.0373(4) Uani d 1 . .
C C8 0.43427(19) 0.37039(13) 0.27260(14) 0.0413(4) Uani d 1 . .
C C9 0.4432(2) 0.39694(16) 0.37818(16) 0.0556(5) Uani d 1 . .
H H9 0.5006 0.4534 0.4027 0.067 Uiso calc 1 . .
C C10 0.3646(3) 0.33750(19) 0.44785(18) 0.0682(6) Uani d 1 . .
H H10 0.3679 0.3547 0.5197 0.082 Uiso calc 1 . .
C C11 0.2823(3) 0.25373(19) 0.41093(19) 0.0698(7) Uani d 1 . .
H H11 0.2312 0.2144 0.4588 0.084 Uiso calc 1 . .
C C12 0.2727(2) 0.22584(16) 0.30507(18) 0.0594(6) Uani d 1 . .
H H12 0.2171 0.1684 0.2809 0.071 Uiso calc 1 . .
C C13 0.3485(2) 0.28613(14) 0.23678(15) 0.0445(5) Uani d 1 . .
C C14 0.4437(2) 0.34990(13) 0.08747(15) 0.0416(4) Uani d 1 . .
C C15 0.2720(3) 0.20116(17) 0.05734(19) 0.0673(6) Uani d 1 . .
H H15A 0.2440 0.2333 -0.0108 0.081 Uiso calc 1 . .
H H15B 0.1802 0.1817 0.0894 0.081 Uiso calc 1 . .
C C16 0.3601(4) 0.1063(2) 0.0393(3) 0.1041(10) Uani d 1 . .
H H16A 0.3013 0.0596 -0.0060 0.156 Uiso calc 1 . .
H H16B 0.4501 0.1246 0.0060 0.156 Uiso calc 1 . .
H H16C 0.3862 0.0730 0.1062 0.156 Uiso calc 1 . .
N N1 0.35269(17) 0.27687(11) 0.12560(13) 0.0478(4) Uani d 1 . .
O O1 0.69642(17) 0.25271(11) 0.18388(13) 0.0672(4) Uani d 1 . .
O O2 0.42546(14) 0.51902(9) 0.16291(10) 0.0500(4) Uani d 1 . .
H H2 0.4545 0.5470 0.1095 0.075 Uiso calc 1 . .
O O3 0.46968(16) 0.35971(10) -0.00586(10) 0.0545(4) Uani d 1 . .

loop_
_atom_site_aniso_label
_atom_site_aniso_U_11
_atom_site_aniso_U_22
_atom_site_aniso_U_33
_atom_site_aniso_U_12
_atom_site_aniso_U_13
_atom_site_aniso_U_23
C1 0.0423(12) 0.0531(12) 0.0557(12) 0.0060(10) 0.0062(9) -0.0013(9)
C2 0.042(3) 0.092(4) 0.114(5) 0.018(3) -0.004(2) -0.020(3)
C3 0.0365(19) 0.119(3) 0.120(4) -0.015(2) 0.014(2) -0.021(3)
C4 0.056(4) 0.083(4) 0.124(5) -0.019(3) 0.006(4) -0.020(4)
C2' 0.041(6) 0.095(7) 0.115(10) 0.010(6) -0.002(6) -0.046(7)
C3' 0.038(4) 0.095(6) 0.122(7) -0.001(4) -0.007(5) -0.026(6)
C4' 0.040(8) 0.090(7) 0.105(9) -0.032(7) -0.001(7) -0.006(8)
C5 0.0492(13) 0.0518(12) 0.0709(14) -0.0060(10) 0.0031(10) -0.0075(10)
C6 0.0371(10) 0.0406(10) 0.0397(9) 0.0001(8) 0.0069(7) -0.0012(7)
C7 0.0355(10) 0.0321(9) 0.0453(10) 0.0043(7) 0.0089(7) 0.0051(7)
C8 0.0355(10) 0.0419(10) 0.0477(11) 0.0061(8) 0.0112(8) 0.0071(8)
C9 0.0560(13) 0.0595(12) 0.0525(12) 0.0012(10) 0.0129(10) 0.0027(9)
C10 0.0683(16) 0.0865(17) 0.0523(12) 0.0039(14) 0.0222(11) 0.0136(12)
C11 0.0559(14) 0.0845(17) 0.0720(16) -0.0013(13) 0.0255(12) 0.0310(13)
C12 0.0425(12) 0.0590(13) 0.0779(16) -0.0075(10) 0.0119(10) 0.0185(11)
C13 0.0311(10) 0.0468(11) 0.0563(12) 0.0021(8) 0.0080(8) 0.0106(9)
C14 0.0362(10) 0.0399(10) 0.0490(11) 0.0050(8) 0.0044(8) 0.0067(8)
C15 0.0561(14) 0.0667(14) 0.0781(15) -0.0177(11) -0.0031(11) -0.0031(12)
C16 0.111(2) 0.0780(18) 0.120(2) -0.0010(17) -0.0182(19) -0.0309(17)
N1 0.0410(9) 0.0469(9) 0.0556(10) -0.0095(7) 0.0028(7) 0.0026(7)
O1 0.0585(10) 0.0445(8) 0.0994(12) 0.0102(7) 0.0112(8) 0.0072(7)
O2 0.0493(8) 0.0395(7) 0.0630(9) 0.0117(6) 0.0170(6) 0.0098(6)
O3 0.0646(9) 0.0544(8) 0.0447(8) -0.0034(7) 0.0062(7) 0.0047(6)

loop_
_atom_type_symbol
_atom_type_description
_atom_type_scat_dispersion_real
_atom_type_scat_dispersion_imag
_atom_type_scat_source
C C 0.0033 0.0016 'International Tables Vol C Tables 4.2.6.8 and 6.1.1.4'
H H 0.0000 0.0000 'International Tables Vol C Tables 4.2.6.8 and 6.1.1.4'
N N 0.0061 0.0033 'International Tables Vol C Tables 4.2.6.8 and 6.1.1.4'
O O 0.0106 0.0060 'International Tables Vol C Tables 4.2.6.8 and 6.1.1.4'

loop_
_geom_angle_atom_site_label_1
_geom_angle_atom_site_label_2
_geom_angle_atom_site_label_3
_geom_angle_site_symmetry_1
_geom_angle_site_symmetry_3
_geom_angle
_geom_angle_publ_flag
O1 C1 C6 . . 121.48(17) ?
O1 C1 C2 . . 122.5(4) ?
C6 C1 C2 . . 115.8(3) ?
O1 C1 C2' . . 118.8(8) ?
C6 C1 C2' . . 118.5(9) ?
C1 C2 C3 . . 110.9(5) ?
C1 C2 H2A . . 109.5 ?
C3 C2 H2A . . 109.5 ?
C1 C2 H2B . . 109.5 ?
C3 C2 H2B . . 109.5 ?
H2A C2 H2B . . 108.0 ?
C2 C3 C4 . . 109.2(7) ?
C2 C3 H3A . . 109.8 ?
C4 C3 H3A . . 109.8 ?
C2 C3 H3B . . 109.8 ?
C4 C3 H3B . . 109.8 ?
H3A C3 H3B . . 108.3 ?
C5 C4 C3 . . 110.2(5) ?
C5 C4 H4A . . 109.6 ?
C3 C4 H4A . . 109.6 ?
C5 C4 H4B . . 109.6 ?
C3 C4 H4B . . 109.6 ?
H4A C4 H4B . . 108.1 ?
C3' C2' C1 . . 111.2(10) ?
C3' C2' H2'1 . . 109.4 ?
C1 C2' H2'1 . . 109.4 ?
C3' C2' H2'2 . . 109.4 ?
C1 C2' H2'2 . . 109.4 ?
H2'1 C2' H2'2 . . 108.0 ?
C2' C3' C4' . . 107.5(19) ?
C2' C3' H3'1 . . 110.2 ?
C4' C3' H3'1 . . 110.2 ?
C2' C3' H3'2 . . 110.2 ?
C4' C3' H3'2 . . 110.2 ?
H3'1 C3' H3'2 . . 108.5 ?
C5 C4' C3' . . 112.7(10) ?
C5 C4' H4'1 . . 109.0 ?
C3' C4' H4'1 . . 109.0 ?
C5 C4' H4'2 . . 109.0 ?
C3' C4' H4'2 . . 109.0 ?
H4'1 C4' H4'2 . . 107.8 ?
C6 C5 C4 . . 125.3(3) ?
C6 C5 C4' . . 121.2(8) ?
C6 C5 H5 . . 117.4 ?
C4 C5 H5 . . 117.4 ?
C5 C6 C1 . . 120.52(17) ?
C5 C6 C7 . . 122.64(16) ?
C1 C6 C7 . . 116.83(15) ?
O2 C7 C8 . . 107.48(13) ?
O2 C7 C6 . . 112.48(13) ?
C8 C7 C6 . . 115.65(14) ?
O2 C7 C14 . . 107.18(13) ?
C8 C7 C14 . . 101.09(14) ?
C6 C7 C14 . . 112.06(13) ?
C9 C8 C13 . . 120.38(17) ?
C9 C8 C7 . . 130.30(17) ?
C13 C8 C7 . . 109.25(15) ?
C8 C9 C10 . . 118.5(2) ?
C8 C9 H9 . . 120.7 ?
C10 C9 H9 . . 120.7 ?
C11 C10 C9 . . 120.1(2) ?
C11 C10 H10 . . 119.9 ?
C9 C10 H10 . . 119.9 ?
C10 C11 C12 . . 122.05(19) ?
C10 C11 H11 . . 119.0 ?
C12 C11 H11 . . 119.0 ?
C13 C12 C11 . . 117.3(2) ?
C13 C12 H12 . . 121.3 ?
C11 C12 H12 . . 121.3 ?
C12 C13 C8 . . 121.61(19) ?
C12 C13 N1 . . 128.59(18) ?
C8 C13 N1 . . 109.79(15) ?
O3 C14 N1 . . 124.92(17) ?
O3 C14 C7 . . 125.90(16) ?
N1 C14 C7 . . 109.06(15) ?
N1 C15 C16 . . 113.4(2) ?
N1 C15 H15A . . 108.9 ?
C16 C15 H15A . . 108.9 ?
N1 C15 H15B . . 108.9 ?
C16 C15 H15B . . 108.9 ?
H15A C15 H15B . . 107.7 ?
C15 C16 H16A . . 109.5 ?
C15 C16 H16B . . 109.5 ?
H16A C16 H16B . . 109.5 ?
C15 C16 H16C . . 109.5 ?
H16A C16 H16C . . 109.5 ?
H16B C16 H16C . . 109.5 ?
C14 N1 C13 . . 110.60(15) ?
C14 N1 C15 . . 122.69(17) ?
C13 N1 C15 . . 126.72(16) ?
C7 O2 H2 . . 109.5 ?

loop_
_geom_bond_atom_site_label_1
_geom_bond_atom_site_label_2
_geom_bond_site_symmetry_2
_geom_bond_distance
_geom_bond_publ_flag
C1 O1 . 1.213(2) ?
C1 C6 . 1.465(3) ?
C1 C2 . 1.507(5) ?
C1 C2' . 1.516(10) ?
C2 C3 . 1.514(7) ?
C2 H2A . 0.9700 ?
C2 H2B . 0.9700 ?
C3 C4 . 1.528(8) ?
C3 H3A . 0.9700 ?
C3 H3B . 0.9700 ?
C4 C5 . 1.486(6) ?
C4 H4A . 0.9700 ?
C4 H4B . 0.9700 ?
C2' C3' . 1.512(10) ?
C2' H2'1 . 0.9700 ?
C2' H2'2 . 0.9700 ?
C3' C4' . 1.523(10) ?
C3' H3'1 . 0.9700 ?
C3' H3'2 . 0.9700 ?
C4' C5 . 1.516(9) ?
C4' H4'1 . 0.9700 ?
C4' H4'2 . 0.9700 ?
C5 C6 . 1.325(3) ?
C5 H5 . 0.9300 ?
C6 C7 . 1.511(2) ?
C7 O2 . 1.4190(19) ?
C7 C8 . 1.505(2) ?
C7 C14 . 1.544(2) ?
C8 C9 . 1.370(3) ?
C8 C13 . 1.385(3) ?
C9 C10 . 1.390(3) ?
C9 H9 . 0.9300 ?
C10 C11 . 1.368(3) ?
C10 H10 . 0.9300 ?
C11 C12 . 1.378(3) ?
C11 H11 . 0.9300 ?
C12 C13 . 1.371(3) ?
C12 H12 . 0.9300 ?
C13 N1 . 1.409(2) ?
C14 O3 . 1.220(2) ?
C14 N1 . 1.352(2) ?
C15 N1 . 1.457(3) ?
C15 C16 . 1.478(3) ?
C15 H15A . 0.9700 ?
C15 H15B . 0.9700 ?
C16 H16A . 0.9600 ?
C16 H16B . 0.9600 ?
C16 H16C . 0.9600 ?
O2 H2 . 0.8200 ?

loop_
_geom_hbond_atom_site_label_D
_geom_hbond_atom_site_label_H
_geom_hbond_atom_site_label_A
_geom_hbond_site_symmetry_A
_geom_hbond_distance_DH
_geom_hbond_distance_HA
_geom_hbond_distance_DA
_geom_hbond_angle_DHA
O2 H2 O3 3_665 0.82 1.93 2.7350(18) 167
C11 H11 O3 4_566 0.93 2.59 3.378(3) 143
C12 H12 O2 2_545 0.93 2.44 3.237(2) 144

loop_
_geom_torsion_atom_site_label_1
_geom_torsion_atom_site_label_2
_geom_torsion_atom_site_label_3
_geom_torsion_atom_site_label_4
_geom_torsion_site_symmetry_1
_geom_torsion_site_symmetry_2
_geom_torsion_site_symmetry_3
_geom_torsion_site_symmetry_4
_geom_torsion
_geom_torsion_publ_flag
O1 C1 C2 C3 . . . . 145.9(5) ?
C6 C1 C2 C3 . . . . -38.7(7) ?
C1 C2 C3 C4 . . . . 60.3(9) ?
C2 C3 C4 C5 . . . . -50.3(10) ?
O1 C1 C2' C3' . . . . -156.7(15) ?
C6 C1 C2' C3' . . . . 36(2) ?
C1 C2' C3' C4' . . . . -57(3) ?
C2' C3' C4' C5 . . . . 55(3) ?
C3 C4 C5 C6 . . . . 20.8(10) ?
C3' C4' C5 C6 . . . . -31(3) ?
C4 C5 C6 C1 . . . . 1.4(6) ?
C4' C5 C6 C1 . . . . 7.2(13) ?
C4 C5 C6 C7 . . . . -178.5(6) ?
C4' C5 C6 C7 . . . . -172.7(13) ?
O1 C1 C6 C5 . . . . -176.95(19) ?
C2 C1 C6 C5 . . . . 7.6(4) ?
C2' C1 C6 C5 . . . . -9.6(11) ?
O1 C1 C6 C7 . . . . 3.0(3) ?
C2 C1 C6 C7 . . . . -172.5(4) ?
C2' C1 C6 C7 . . . . 170.4(10) ?
C5 C6 C7 O2 . . . . 7.2(2) ?
C1 C6 C7 O2 . . . . -172.80(14) ?
C5 C6 C7 C8 . . . . -116.86(19) ?
C1 C6 C7 C8 . . . . 63.2(2) ?
C5 C6 C7 C14 . . . . 127.99(18) ?
C1 C6 C7 C14 . . . . -52.0(2) ?
O2 C7 C8 C9 . . . . -67.7(2) ?
C6 C7 C8 C9 . . . . 58.8(2) ?
C14 C7 C8 C9 . . . . -179.91(19) ?
O2 C7 C8 C13 . . . . 109.26(16) ?
C6 C7 C8 C13 . . . . -124.16(16) ?
C14 C7 C8 C13 . . . . -2.91(17) ?
C13 C8 C9 C10 . . . . 0.0(3) ?
C7 C8 C9 C10 . . . . 176.75(18) ?
C8 C9 C10 C11 . . . . 0.9(3) ?
C9 C10 C11 C12 . . . . -0.7(4) ?
C10 C11 C12 C13 . . . . -0.5(3) ?
C11 C12 C13 C8 . . . . 1.5(3) ?
C11 C12 C13 N1 . . . . -177.50(19) ?
C9 C8 C13 C12 . . . . -1.2(3) ?
C7 C8 C13 C12 . . . . -178.59(16) ?
C9 C8 C13 N1 . . . . 177.89(17) ?
C7 C8 C13 N1 . . . . 0.55(19) ?
O2 C7 C14 O3 . . . . 68.3(2) ?
C8 C7 C14 O3 . . . . -179.34(17) ?
C6 C7 C14 O3 . . . . -55.6(2) ?
O2 C7 C14 N1 . . . . -107.96(15) ?
C8 C7 C14 N1 . . . . 4.44(17) ?
C6 C7 C14 N1 . . . . 128.19(15) ?
O3 C14 N1 C13 . . . . 179.29(17) ?
C7 C14 N1 C13 . . . . -4.45(19) ?
O3 C14 N1 C15 . . . . -1.0(3) ?
C7 C14 N1 C15 . . . . 175.25(16) ?
C12 C13 N1 C14 . . . . -178.41(18) ?
C8 C13 N1 C14 . . . . 2.5(2) ?
C12 C13 N1 C15 . . . . 1.9(3) ?
C8 C13 N1 C15 . . . . -177.15(18) ?
C16 C15 N1 C14 . . . . 87.6(3) ?
C16 C15 N1 C13 . . . . -92.8(3) ?

_cod_database_fobs_code 2022384
